data_1548467
loop_
_publ_author_name
'P. S. Whitfield'
'N. Herron'
'W. E. Guise'
'K. Page'
'Y. Q. Cheng'
'I. Milas'
'M. K. Crawford'

_publ_section_title
;
 Structures, Phase Transitions and Tricritical Behavior of the Hybrid
 Perovskite Methyl Ammonium Lead Iodide
;
_journal_name_full 'Scientific Reports'
_journal_page_first 35685
_journal_paper_doi 10.1038/srep35685
_journal_volume 6
_journal_year 2016
_chemical_formula_sum 'C H0.378 D5.622 I3 N Pb'
_chemical_formula_weight 625.60
_space_group_IT_number 140
_symmetry_cell_setting tetragonal
_symmetry_Int_Tables_number 140
_symmetry_space_group_name_Hall '-I 4 2c'
_symmetry_space_group_name_H-M 'I 4/m c m'
_cell_angle_alpha 90.
_cell_angle_beta 90.
_cell_angle_gamma 90.
_cell_formula_units_Z 4
_cell_length_a 8.79948(6)
_cell_length_b 8.79948(6)
_cell_length_c 12.6882(1)
_cell_volume 982.458(12)
_diffrn_ambient_temperature 190
_diffrn_radiation_probe neutron
_exptl_crystal_density_diffrn 4.229
_pd_proc_ls_prof_wR_factor 0.0196
_refine_ls_goodness_of_fit_ref 2.52
_cod_data_source_file Sci-Rep-2016-6-35685-2.cif
_cod_data_source_block 190K
_cod_original_cell_volume 982.46(2)
_cod_original_formula_sum 'C D5.622 H0.378 N Pb I3'
_cod_database_code 1548467

loop_
_space_group_symop_id
_space_group_symop_operation_xyz
1 x,y,z
2 -y,x,z
3 -x,-y,z
4 y,-x,z
5 x,-y,1/2-z
6 y,x,1/2-z
7 -x,y,1/2-z
8 -y,-x,1/2-z
9 -x,-y,-z
10 y,-x,-z
11 x,y,-z
12 -y,x,-z
13 -x,y,1/2+z
14 -y,-x,1/2+z
15 x,-y,1/2+z
16 y,x,1/2+z
17 1/2+x,1/2+y,1/2+z
18 1/2-y,1/2+x,1/2+z
19 1/2-x,1/2-y,1/2+z
20 1/2+y,1/2-x,1/2+z
21 1/2+x,1/2-y,-z
22 1/2+y,1/2+x,-z
23 1/2-x,1/2+y,-z
24 1/2-y,1/2-x,-z
25 1/2-x,1/2-y,1/2-z
26 1/2+y,1/2-x,1/2-z
27 1/2+x,1/2+y,1/2-z
28 1/2-y,1/2+x,1/2-z
29 1/2-x,1/2+y,z
30 1/2-y,1/2-x,z
31 1/2+x,1/2-y,z
32 1/2+y,1/2+x,z

loop_
_atom_site_aniso_label
_atom_site_aniso_U_11
_atom_site_aniso_U_22
_atom_site_aniso_U_33
_atom_site_aniso_U_23
_atom_site_aniso_U_13
_atom_site_aniso_U_12
Pb 0.0232(6) 0.0232(6) 0.0229(9) 0.0000 0.0000 0.0000
I1 0.0532(10) 0.0532(10) 0.0127(13) 0.0000 0.0000 0.0000
I2 0.0367(8) 0.0367(8) 0.0566(12) 0.0000 0.0000 -0.0209(8)
N1 0.085(7) 0.08(3) 0.055(9) 0.051(6) 0.015(13) -0.025(10)
N2 0.036(6) 0.025(5) 0.032(4) 0.006(3) 0.017(4) -0.0051(4)
C 0.036(6) 0.025(5) 0.032(4) 0.006(3) 0.017(4) -0.0051(4)
C1 0.085(7) 0.08(3) 0.055(9) 0.051(6) 0.015(13) -0.025(10)
H1 0.216(16) 0.074(10) 0.17(2) -0.106(11) -0.02(3) -0.008(15)
D1 0.216(16) 0.074(10) 0.17(2) -0.106(11) -0.02(3) -0.008(15)
D2 0.050(7) 0.23(2) 0.132(16) 0.053(8) 0.046(10) -0.01(2)
D3 0.193(18) 0.166(16) 0.069(8) 0.039(14) 0.01(2) -0.087(9)
D4 0.058(7) 0.101(13) 0.097(9) -0.026(5) 0.051(7) 0.003(15)
D5 0.058(13) 0.036(6) 0.129(12) 0.016(5) -0.004(18) 0.031(8)
D6 0.130(13) 0.093(12) 0.045(5) 0.013(11) 0.001(9) -0.048(7)
H2 0.050(7) 0.23(2) 0.132(16) 0.053(8) 0.046(10) -0.01(2)
H3 0.193(18) 0.166(16) 0.069(8) 0.039(14) 0.01(2) -0.087(9)
H4 0.058(7) 0.101(13) 0.097(9) -0.026(5) 0.051(7) 0.003(15)
H5 0.058(13) 0.036(6) 0.129(12) 0.016(5) -0.004(18) 0.031(8)
H6 0.130(13) 0.093(12) 0.045(5) 0.013(11) 0.001(9) -0.048(7)

loop_
_atom_site_label
_atom_site_type_symbol
_atom_site_thermal_displace_type
_atom_site_fract_x
_atom_site_fract_y
_atom_site_fract_z
_atom_site_occupancy
_atom_site_U_iso_or_equiv
_atom_site_calc_flag
_atom_site_refinement_flags
_atom_site_disorder_assembly
_atom_site_disorder_group
Pb Pb Uani 0.00000 0.00000 0.00000 1.000 0.0231(4) . . . .
I1 I Uani 0.00000 0.00000 0.25000 1.000 0.0397(6) . . . .
I2 I Uani 0.20130(10) 0.29870(10) 0.00000 1.000 0.0433(5) . . . .
N1 N Uani 0.4734(3) 0.0266(3) 0.2680(4) 0.125 0.073(11) . . . .
N2 N Uani 0.5795(3) -0.0795(3) 0.2132(4) 0.125 0.031(3) . . . .
C C Uani 0.5795(3) -0.0795(3) 0.2132(4) 0.125 0.031(3) . . . .
C1 C Uani 0.4734(3) 0.0266(3) 0.2680(4) 0.125 0.073(11) . . . .
H1 H Uani 0.4496(6) 0.1118(5) 0.2217(6) 0.008 0.153(9) . . . .
D1 D Uani 0.4496(6) 0.1118(5) 0.2217(6) 0.117 0.153(9) . . . .
D2 D Uani 0.3799(5) -0.0271(4) 0.2861(6) 0.117 0.137(9) . . . .
D3 D Uani 0.5212(6) 0.0645(8) 0.3323(5) 0.117 0.143(8) . . . .
D4 D Uani 0.6775(6) -0.0298(5) 0.2030(8) 0.117 0.085(6) . . . .
D5 D Uani 0.5933(9) -0.1708(6) 0.2558(7) 0.117 0.074(6) . . . .
D6 D Uani 0.5372(8) -0.1075(10) 0.1448(5) 0.117 0.089(6) . . . .
H2 H Uani 0.3799(5) -0.0271(4) 0.2861(6) 0.008 0.137(9) . . . .
H3 H Uani 0.5212(6) 0.0645(8) 0.3323(5) 0.008 0.143(8) . . . .
H4 H Uani 0.6775(6) -0.0298(5) 0.2030(8) 0.008 0.085(6) . . . .
H5 H Uani 0.5933(9) -0.1708(6) 0.2558(7) 0.008 0.074(6) . . . .
H6 H Uani 0.5372(8) -0.1075(10) 0.1448(5) 0.008 0.089(6) . . . .

loop_
_geom_angle_atom_site_label_1
_geom_angle_atom_site_label_2
_geom_angle_atom_site_label_3
_geom_angle
_geom_angle_site_symmetry_1
_geom_angle_site_symmetry_2
_geom_angle_site_symmetry_3
_geom_angle_publ_flag
I1 Pb I2 90.00 . . . yes
I1 Pb I2 90.00 . . 2_555 yes
I1 Pb I2 90.00 . . 3_555 yes
I1 Pb I2 90.00 . . 4_555 yes
I1 Pb I1 180.00 . . 9_555 yes
I2 Pb I2 90.00(2) . . 2_555 yes
I2 Pb I2 180.00 . . 3_555 yes
I2 Pb I2 90.00(2) . . 4_555 yes
I1 Pb I2 90.00 9_555 . . yes
I2 Pb I2 90.00(2) 2_555 . 3_555 yes
I2 Pb I2 180.00 2_555 . 4_555 yes
I1 Pb I2 90.00 9_555 . 2_555 yes
I2 Pb I2 90.00(2) 3_555 . 4_555 yes
I1 Pb I2 90.00 9_555 . 3_555 yes
I1 Pb I2 90.00 9_555 . 4_555 yes
Pb I1 Pb 180.00 . . 5_555 yes
Pb I2 Pb 157.95(3) . . 21_555 yes

loop_
_geom_bond_atom_site_label_1
_geom_bond_atom_site_label_2
_geom_bond_distance
_geom_bond_site_symmetry_1
_geom_bond_site_symmetry_2
_geom_bond_publ_flag
Pb I1 3.1721(1) . . yes
Pb I2 3.1696(9) . . yes
Pb I2 3.1696(9) . 2_555 yes
Pb I2 3.1696(9) . 3_555 yes
Pb I2 3.1696(9) . 4_555 yes
Pb I1 3.1721(1) . 9_555 yes
N1 N2 1.492(5) . . yes
N1 C 1.492(5) . . yes
N2 C1 1.492(5) . . yes
C C1 1.492(5) . . no
